data_1553840
loop_
_publ_author_name
'Wang, Weiyi'
'He, Qiuqin'
'Fan, Renhua'

_publ_section_title
;
 PhI(OAc)2-mediated dialkoxylation of 4-aminostyrenes through a
 dearomatization process under metal-free conditions
;
_journal_issue 11
_journal_name_full 'Organic Chemistry Frontiers'
_journal_page_first 2156
_journal_paper_doi 10.1039/C7QO00545H
_journal_volume 4
_journal_year 2017
_chemical_formula_sum 'C23 H22 Br N O4 S'
_chemical_formula_weight 488.38
_space_group_crystal_system monoclinic
_space_group_IT_number 14
_space_group_name_Hall '-P 2yn'
_space_group_name_H-M_alt 'P 1 21/n 1'
_atom_sites_solution_hydrogens geom
_audit_creation_method SHELXL-2014/7
_audit_update_record
;
2017-06-09 deposited with the CCDC.
2017-07-28 downloaded from the CCDC.
;
_cell_angle_alpha 90
_cell_angle_beta 100.205(17)
_cell_angle_gamma 90
_cell_formula_units_Z 4
_cell_length_a 10.723(16)
_cell_length_b 9.856(15)
_cell_length_c 20.94(3)
_cell_measurement_reflns_used 2177
_cell_measurement_temperature 293(2)
_cell_measurement_theta_max 22.70
_cell_measurement_theta_min 2.29
_cell_volume 2178(6)
_computing_cell_refinement 'Bruker SAINT'
_computing_data_collection 'Bruker APEX2'
_computing_data_reduction 'Bruker SAINT'
_computing_molecular_graphics 'Bruker SHELXTL'
_computing_publication_material 'Bruker SHELXTL'
_computing_structure_refinement 'SHELXL-2014/7 (Sheldrick, 2014)'
_computing_structure_solution 'SHELXS-97 (Sheldrick, 2008)'
_diffrn_ambient_temperature 293(2)
_diffrn_measured_fraction_theta_full 0.968
_diffrn_measured_fraction_theta_max 0.967
_diffrn_measurement_device_type 'Bruker APEX-II CCD'
_diffrn_measurement_method '\f and \w scans'
_diffrn_radiation_type MoK\a
_diffrn_radiation_wavelength 0.71073
_diffrn_reflns_av_R_equivalents 0.0846
_diffrn_reflns_av_unetI/netI 0.1125
_diffrn_reflns_Laue_measured_fraction_full 0.968
_diffrn_reflns_Laue_measured_fraction_max 0.967
_diffrn_reflns_limit_h_max 13
_diffrn_reflns_limit_h_min -13
_diffrn_reflns_limit_k_max 11
_diffrn_reflns_limit_k_min -12
_diffrn_reflns_limit_l_max 14
_diffrn_reflns_limit_l_min -25
_diffrn_reflns_number 10093
_diffrn_reflns_point_group_measured_fraction_full 0.968
_diffrn_reflns_point_group_measured_fraction_max 0.967
_diffrn_reflns_theta_full 25.242
_diffrn_reflns_theta_max 26.009
_diffrn_reflns_theta_min 1.976
_exptl_absorpt_coefficient_mu 2.013
_exptl_absorpt_correction_T_max 0.837
_exptl_absorpt_correction_T_min 0.378
_exptl_absorpt_correction_type multi-scan
_exptl_absorpt_process_details sadabs
_exptl_crystal_colour colourless
_exptl_crystal_density_diffrn 1.489
_exptl_crystal_description block
_exptl_crystal_F_000 1000
_exptl_crystal_size_max 0.270
_exptl_crystal_size_mid 0.200
_exptl_crystal_size_min 0.190
_refine_diff_density_max 0.884
_refine_diff_density_min -2.011
_refine_diff_density_rms 0.176
_refine_ls_extinction_coef 0.027(5)
_refine_ls_extinction_expression Fc^*^=kFc[1+0.001xFc^2^\l^3^/sin(2\q)]^-1/4^
_refine_ls_extinction_method 'SHELXL-2014/7 (Sheldrick 2014'
_refine_ls_goodness_of_fit_ref 0.996
_refine_ls_hydrogen_treatment constr
_refine_ls_matrix_type full
_refine_ls_number_parameters 273
_refine_ls_number_reflns 4148
_refine_ls_number_restraints 0
_refine_ls_restrained_S_all 0.996
_refine_ls_R_factor_all 0.1743
_refine_ls_R_factor_gt 0.0976
_refine_ls_shift/su_max 0.000
_refine_ls_shift/su_mean 0.000
_refine_ls_structure_factor_coef Fsqd
_refine_ls_weighting_details 'w=1/[\s^2^(Fo^2^)+(0.2000P)^2^] where P=(Fo^2^+2Fc^2^)/3'
_refine_ls_weighting_scheme calc
_refine_ls_wR_factor_gt 0.2577
_refine_ls_wR_factor_ref 0.3288
_reflns_Friedel_coverage 0.000
_reflns_number_gt 1861
_reflns_number_total 4148
_reflns_threshold_expression 'I > 2\s(I)'
_cod_data_source_file c7qo00545h2.cif
_cod_data_source_block a61108a
_cod_original_sg_symbol_H-M 'P 21/n'
_cod_database_code 1553840
_shelx_shelxl_version_number 2014/7
_shelx_space_group_comment
; 
The symmetry employed for this shelxl refinement is uniquely defined 
by the following loop, which should always be used as a source of 
symmetry information in preference to the above space-group names. 
They are only intended as comments. 
;
_shelx_estimated_absorpt_t_min 0.613
_shelx_estimated_absorpt_t_max 0.701

loop_
_space_group_symop_operation_xyz
'x, y, z'
'-x+1/2, y+1/2, -z+1/2'
'-x, -y, -z'
'x-1/2, -y-1/2, z-1/2'

loop_
_atom_site_label
_atom_site_type_symbol
_atom_site_fract_x
_atom_site_fract_y
_atom_site_fract_z
_atom_site_U_iso_or_equiv
_atom_site_adp_type
_atom_site_occupancy
_atom_site_site_symmetry_order
_atom_site_calc_flag
_atom_site_refinement_flags_posn
_atom_site_refinement_flags_adp
Br1 Br 0.35253(12) 0.23372(11) 1.11333(5) 0.0834(6) Uani 1 1 d . .
S1 S 0.2828(2) 0.80015(19) 0.85051(11) 0.0601(8) Uani 1 1 d . .
N1 N 0.1302(8) 0.7826(5) 0.8306(4) 0.062(2) Uani 1 1 d . .
H1 H 0.0830 0.8524 0.8198 0.074 Uiso 1 1 calc R U
O1 O 0.3060(7) 0.9407(5) 0.8425(3) 0.077(2) Uani 1 1 d . .
O2 O 0.3405(7) 0.7007(5) 0.8165(3) 0.0708(19) Uani 1 1 d . .
O3 O -0.1664(6) 0.2308(5) 0.7756(3) 0.0577(16) Uani 1 1 d . .
O4 O -0.0321(5) 0.0167(5) 0.8445(3) 0.0533(15) Uani 1 1 d . .
C1 C 0.0740(8) 0.6496(6) 0.8311(4) 0.050(2) Uani 1 1 d . .
C2 C 0.0810(7) 0.5609(7) 0.7823(4) 0.050(2) Uani 1 1 d . .
H2 H 0.1208 0.5864 0.7481 0.060 Uiso 1 1 calc R U
C3 C 0.0298(8) 0.4347(7) 0.7832(4) 0.051(2) Uani 1 1 d . .
H3 H 0.0367 0.3740 0.7500 0.061 Uiso 1 1 calc R U
C4 C -0.0325(8) 0.3954(7) 0.8329(4) 0.0443(18) Uani 1 1 d . .
C5 C -0.0382(8) 0.4868(7) 0.8820(4) 0.056(2) Uani 1 1 d . .
H5 H -0.0791 0.4623 0.9160 0.068 Uiso 1 1 calc R U
C6 C 0.0154(9) 0.6139(7) 0.8818(4) 0.063(2) Uani 1 1 d . .
H6 H 0.0119 0.6744 0.9155 0.075 Uiso 1 1 calc R U
C7 C -0.0820(8) 0.2552(6) 0.8351(4) 0.0435(19) Uani 1 1 d . .
H7 H -0.1299 0.2492 0.8707 0.052 Uiso 1 1 calc R U
C8 C 0.0210(7) 0.1504(6) 0.8455(4) 0.046(2) Uani 1 1 d . .
H8 H 0.0713 0.1579 0.8109 0.055 Uiso 1 1 calc R U
C9 C -0.1138(9) -0.0043(8) 0.7835(4) 0.067(3) Uani 1 1 d . .
H9A H -0.1498 -0.0948 0.7822 0.080 Uiso 1 1 calc R U
H9B H -0.0653 0.0030 0.7487 0.080 Uiso 1 1 calc R U
C10 C -0.2167(9) 0.0973(8) 0.7740(5) 0.069(3) Uani 1 1 d . .
H10A H -0.2714 0.0818 0.7325 0.082 Uiso 1 1 calc R U
H10B H -0.2671 0.0875 0.8078 0.082 Uiso 1 1 calc R U
C11 C 0.1080(7) 0.1682(6) 0.9111(3) 0.0395(18) Uani 1 1 d . .
C12 C 0.2270(8) 0.2216(7) 0.9162(4) 0.049(2) Uani 1 1 d . .
H12 H 0.2586 0.2446 0.8790 0.059 Uiso 1 1 calc R U
C13 C 0.2995(10) 0.2411(7) 0.9760(5) 0.057(2) Uani 1 1 d . .
H13 H 0.3805 0.2771 0.9791 0.069 Uiso 1 1 calc R U
C14 C 0.2548(8) 0.2083(7) 1.0320(4) 0.049(2) Uani 1 1 d . .
C15 C 0.1362(9) 0.1547(7) 1.0267(4) 0.055(2) Uani 1 1 d . .
H15 H 0.1057 0.1303 1.0640 0.066 Uiso 1 1 calc R U
C16 C 0.0601(8) 0.1361(7) 0.9663(4) 0.0472(19) Uani 1 1 d . .
H16 H -0.0218 0.1025 0.9630 0.057 Uiso 1 1 calc R U
C17 C 0.3213(9) 0.7624(7) 0.9325(4) 0.054(2) Uani 1 1 d . .
C18 C 0.3387(10) 0.8655(8) 0.9784(4) 0.066(3) Uani 1 1 d . .
H18 H 0.3268 0.9552 0.9649 0.079 Uiso 1 1 calc R U
C19 C 0.3731(10) 0.8370(9) 1.0431(4) 0.073(3) Uani 1 1 d . .
H19 H 0.3897 0.9072 1.0731 0.087 Uiso 1 1 calc R U
C20 C 0.3830(10) 0.7042(9) 1.0637(5) 0.066(3) Uani 1 1 d . .
C21 C 0.3646(10) 0.6033(9) 1.0193(5) 0.080(3) Uani 1 1 d . .
H21 H 0.3722 0.5135 1.0332 0.096 Uiso 1 1 calc R U
C22 C 0.3354(9) 0.6304(8) 0.9551(5) 0.067(3) Uani 1 1 d . .
H22 H 0.3246 0.5591 0.9256 0.081 Uiso 1 1 calc R U
C23 C 0.4232(12) 0.6739(13) 1.1350(5) 0.096(4) Uani 1 1 d . .
H23A H 0.3508 0.6462 1.1529 0.144 Uiso 1 1 calc R U
H23B H 0.4596 0.7538 1.1570 0.144 Uiso 1 1 calc R U
H23C H 0.4850 0.6023 1.1404 0.144 Uiso 1 1 calc R U

loop_
_atom_site_aniso_label
_atom_site_aniso_U_11
_atom_site_aniso_U_22
_atom_site_aniso_U_33
_atom_site_aniso_U_23
_atom_site_aniso_U_13
_atom_site_aniso_U_12
Br1 0.1004(12) 0.0688(8) 0.0777(9) -0.0096(5) 0.0068(7) -0.0024(5)
S1 0.090(2) 0.0341(10) 0.0664(14) -0.0011(9) 0.0423(13) -0.0062(10)
N1 0.070(5) 0.023(3) 0.103(6) 0.001(3) 0.044(5) 0.000(3)
O1 0.120(5) 0.036(3) 0.085(4) 0.009(3) 0.049(4) -0.019(3)
O2 0.092(5) 0.048(3) 0.087(5) -0.017(3) 0.055(4) -0.006(3)
O3 0.071(4) 0.045(3) 0.055(4) 0.002(2) 0.006(3) -0.004(3)
O4 0.070(4) 0.031(2) 0.061(4) -0.009(2) 0.019(3) -0.007(2)
C1 0.068(6) 0.024(3) 0.062(5) 0.000(3) 0.025(4) 0.003(3)
C2 0.064(6) 0.036(4) 0.057(5) 0.001(3) 0.029(4) -0.002(4)
C3 0.065(6) 0.040(4) 0.054(5) -0.006(3) 0.025(4) -0.005(4)
C4 0.054(5) 0.032(3) 0.051(4) 0.002(3) 0.020(4) 0.007(3)
C5 0.071(6) 0.043(4) 0.065(5) -0.005(4) 0.038(5) 0.002(4)
C6 0.091(7) 0.035(4) 0.074(6) -0.009(4) 0.048(5) 0.002(4)
C7 0.051(5) 0.038(4) 0.043(4) -0.004(3) 0.013(4) -0.003(3)
C8 0.062(5) 0.024(3) 0.058(5) -0.003(3) 0.028(4) -0.004(3)
C9 0.085(7) 0.044(4) 0.073(6) -0.017(4) 0.016(6) -0.010(5)
C10 0.075(7) 0.050(5) 0.079(6) -0.008(4) 0.008(5) -0.016(5)
C11 0.052(5) 0.027(3) 0.041(4) 0.003(3) 0.012(4) 0.010(3)
C12 0.056(6) 0.038(4) 0.058(5) 0.005(3) 0.024(5) -0.006(4)
C13 0.063(6) 0.046(4) 0.064(6) -0.003(4) 0.016(5) -0.006(4)
C14 0.049(5) 0.034(4) 0.061(5) 0.005(3) -0.003(4) 0.009(4)
C15 0.081(7) 0.040(4) 0.048(5) -0.003(3) 0.023(5) 0.000(4)
C16 0.050(5) 0.039(4) 0.057(5) -0.004(3) 0.021(4) -0.008(3)
C17 0.059(6) 0.036(4) 0.077(6) 0.006(3) 0.040(5) 0.000(3)
C18 0.103(8) 0.039(4) 0.059(6) -0.002(4) 0.027(5) 0.011(4)
C19 0.119(9) 0.052(5) 0.049(5) -0.007(4) 0.020(5) 0.019(5)
C20 0.079(7) 0.066(5) 0.060(6) 0.011(4) 0.032(5) 0.014(5)
C21 0.107(9) 0.042(5) 0.105(9) 0.014(5) 0.058(7) 0.004(5)
C22 0.088(7) 0.038(4) 0.082(7) 0.006(4) 0.033(6) 0.001(4)
C23 0.110(10) 0.102(8) 0.081(8) 0.021(6) 0.034(7) 0.029(7)

loop_
_atom_type_symbol
_atom_type_description
_atom_type_scat_dispersion_real
_atom_type_scat_dispersion_imag
_atom_type_scat_source
C C 0.0033 0.0016 'International Tables Vol C Tables 4.2.6.8 and 6.1.1.4'
H H 0.0000 0.0000 'International Tables Vol C Tables 4.2.6.8 and 6.1.1.4'
N N 0.0061 0.0033 'International Tables Vol C Tables 4.2.6.8 and 6.1.1.4'
O O 0.0106 0.0060 'International Tables Vol C Tables 4.2.6.8 and 6.1.1.4'
Br Br -0.2901 2.4595 'International Tables Vol C Tables 4.2.6.8 and 6.1.1.4'
S S 0.1246 0.1234 'International Tables Vol C Tables 4.2.6.8 and 6.1.1.4'

loop_
_geom_angle_atom_site_label_1
_geom_angle_atom_site_label_2
_geom_angle_atom_site_label_3
_geom_angle
O2 S1 O1 120.9(4)
O2 S1 N1 107.9(4)
O1 S1 N1 105.2(4)
O2 S1 C17 107.5(4)
O1 S1 C17 108.1(4)
N1 S1 C17 106.4(4)
C1 N1 S1 119.8(5)
C10 O3 C7 110.9(6)
C9 O4 C8 109.0(6)
C2 C1 C6 120.8(7)
C2 C1 N1 120.0(7)
C6 C1 N1 119.2(7)
C1 C2 C3 120.1(7)
C2 C3 C4 121.0(7)
C5 C4 C3 118.0(7)
C5 C4 C7 121.4(7)
C3 C4 C7 120.4(6)
C4 C5 C6 121.2(7)
C1 C6 C5 118.9(7)
O3 C7 C4 107.8(6)
O3 C7 C8 110.4(6)
C4 C7 C8 112.8(7)
O4 C8 C7 110.5(6)
O4 C8 C11 107.3(6)
C7 C8 C11 111.6(6)
O4 C9 C10 110.3(7)
O3 C10 C9 110.7(8)
C12 C11 C16 120.1(7)
C12 C11 C8 121.9(6)
C16 C11 C8 117.9(7)
C13 C12 C11 119.8(8)
C12 C13 C14 121.3(9)
C15 C14 C13 118.8(8)
C15 C14 Br1 119.6(7)
C13 C14 Br1 121.6(7)
C14 C15 C16 120.8(7)
C11 C16 C15 119.1(7)
C22 C17 C18 117.3(9)
C22 C17 S1 122.2(7)
C18 C17 S1 120.5(6)
C19 C18 C17 121.0(8)
C18 C19 C20 119.8(8)
C21 C20 C19 119.4(9)
C21 C20 C23 121.1(9)
C19 C20 C23 119.4(9)
C20 C21 C22 121.2(8)
C21 C22 C17 121.2(8)

loop_
_geom_bond_atom_site_label_1
_geom_bond_atom_site_label_2
_geom_bond_distance
Br1 C14 1.853(9)
S1 O2 1.417(6)
S1 O1 1.422(5)
S1 N1 1.625(9)
S1 C17 1.734(10)
N1 C1 1.444(9)
O3 C10 1.420(9)
O3 C7 1.425(10)
O4 C9 1.430(10)
O4 C8 1.434(8)
C1 C2 1.358(10)
C1 C6 1.372(11)
C2 C3 1.361(9)
C3 C4 1.387(10)
C4 C5 1.377(10)
C4 C7 1.484(9)
C5 C6 1.379(11)
C7 C8 1.500(11)
C8 C11 1.527(10)
C9 C10 1.477(12)
C11 C12 1.368(11)
C11 C16 1.382(10)
C12 C13 1.366(13)
C13 C14 1.380(12)
C14 C15 1.363(12)
C15 C16 1.391(11)
C17 C22 1.383(10)
C17 C18 1.387(11)
C18 C19 1.370(12)
C19 C20 1.376(12)
C20 C21 1.352(13)
C20 C23 1.508(14)
C21 C22 1.352(13)

loop_
_geom_hbond_atom_site_label_D
_geom_hbond_atom_site_label_H
_geom_hbond_atom_site_label_A
_geom_hbond_distance_DH
_geom_hbond_distance_HA
_geom_hbond_distance_DA
_geom_hbond_angle_DHA
_geom_hbond_site_symmetry_A
N1 H1 O4 0.86 2.15 2.935(9) 150.9 1_565

loop_
_geom_torsion_atom_site_label_1
_geom_torsion_atom_site_label_2
_geom_torsion_atom_site_label_3
_geom_torsion_atom_site_label_4
_geom_torsion
O2 S1 N1 C1 47.6(7)
O1 S1 N1 C1 177.8(6)
C17 S1 N1 C1 -67.6(7)
S1 N1 C1 C2 -76.6(10)
S1 N1 C1 C6 102.6(9)
C6 C1 C2 C3 -0.2(14)
N1 C1 C2 C3 179.0(8)
C1 C2 C3 C4 1.4(13)
C2 C3 C4 C5 -1.5(13)
C2 C3 C4 C7 -176.8(8)
C3 C4 C5 C6 0.4(13)
C7 C4 C5 C6 175.7(8)
C2 C1 C6 C5 -0.9(14)
N1 C1 C6 C5 179.9(8)
C4 C5 C6 C1 0.8(14)
C10 O3 C7 C4 179.4(7)
C10 O3 C7 C8 55.8(8)
C5 C4 C7 O3 127.9(8)
C3 C4 C7 O3 -57.0(10)
C5 C4 C7 C8 -110.0(9)
C3 C4 C7 C8 65.2(10)
C9 O4 C8 C7 58.5(8)
C9 O4 C8 C11 -179.6(6)
O3 C7 C8 O4 -56.9(8)
C4 C7 C8 O4 -177.5(6)
O3 C7 C8 C11 -176.2(6)
C4 C7 C8 C11 63.1(8)
C8 O4 C9 C10 -59.6(9)
C7 O3 C10 C9 -57.2(10)
O4 C9 C10 O3 59.3(10)
O4 C8 C11 C12 133.7(7)
C7 C8 C11 C12 -105.0(8)
O4 C8 C11 C16 -50.1(8)
C7 C8 C11 C16 71.1(8)
C16 C11 C12 C13 1.1(11)
C8 C11 C12 C13 177.2(6)
C11 C12 C13 C14 -0.3(11)
C12 C13 C14 C15 0.5(11)
C12 C13 C14 Br1 179.7(6)
C13 C14 C15 C16 -1.5(11)
Br1 C14 C15 C16 179.2(5)
C12 C11 C16 C15 -2.1(10)
C8 C11 C16 C15 -178.3(6)
C14 C15 C16 C11 2.3(11)
O2 S1 C17 C22 -33.8(9)
O1 S1 C17 C22 -165.9(8)
N1 S1 C17 C22 81.6(8)
O2 S1 C17 C18 146.4(8)
O1 S1 C17 C18 14.4(9)
N1 S1 C17 C18 -98.2(8)
C22 C17 C18 C19 2.4(16)
S1 C17 C18 C19 -177.9(8)
C17 C18 C19 C20 -4.1(16)
C18 C19 C20 C21 3.2(16)
C18 C19 C20 C23 178.9(10)
C19 C20 C21 C22 -0.7(17)
C23 C20 C21 C22 -176.3(10)
C20 C21 C22 C17 -1.0(16)
C18 C17 C22 C21 0.2(15)
S1 C17 C22 C21 -179.6(8)
